data_4335595
loop_
_publ_author_name
'Daniel Tofan'
'Manuel Temprado'
'Subhojit Majumdar'
'Carl D. Hoff'
'Christopher C. Cummins'

_publ_section_title
;
 Functionalization Reactions Characteristic of a Robust Bicyclic
 Diphosphane Framework
;
_journal_name_full 'Inorganic Chemistry'
_journal_page_first 8851
_journal_page_last 8864
_journal_paper_doi 10.1021/ic401052a
_journal_volume 52
_journal_year 2013
_chemical_formula_sum 'C40 H46 N2 P2'
_chemical_formula_weight 616.73
_chemical_name_systematic
; 
 ? 
;
_space_group_IT_number 14
_symmetry_cell_setting monoclinic
_symmetry_space_group_name_Hall '-P 2ybc'
_symmetry_space_group_name_H-M 'P 1 21/c 1'
_atom_sites_solution_hydrogens geom
_atom_sites_solution_primary direct
_atom_sites_solution_secondary difmap
_audit_creation_method SHELXL-97
_cell_angle_alpha 90.00
_cell_angle_beta 102.766(3)
_cell_angle_gamma 90.00
_cell_formula_units_Z 4
_cell_length_a 18.026(2)
_cell_length_b 9.1399(11)
_cell_length_c 20.939(3)
_cell_measurement_reflns_used 9747
_cell_measurement_temperature 100(2)
_cell_measurement_theta_max 28.51
_cell_measurement_theta_min 2.44
_cell_volume 3364.5(7)
_computing_cell_refinement 'SAINT 7.46A (Bruker-AXS, 2011)'
_computing_data_collection 'APEX2 v2011.4.0 (Bruker-AXS, 2011)'
_computing_data_reduction 'SAINT 7.46A (Bruker-AXS, 2011)'
_computing_molecular_graphics 'Bruker SHELXTL'
_computing_publication_material 'Bruker SHELXTL'
_computing_structure_refinement 'SHELXL-97 (Sheldrick, 2008)'
_computing_structure_solution 'SHELXS-97 (Sheldrick, 2008)'
_diffrn_ambient_temperature 100(2)
_diffrn_detector_area_resol_mean 8.3
_diffrn_measured_fraction_theta_full 1.000
_diffrn_measured_fraction_theta_max 1.000
_diffrn_measurement_device_type 'Bruker Smart APEX2 CCD'
_diffrn_measurement_method '\f and \w scans'
_diffrn_radiation_monochromator 'Incoatech ImuS multilayer optics'
_diffrn_radiation_source 'ImuS micro-focus sealed tube'
_diffrn_radiation_type MoK\a
_diffrn_radiation_wavelength 0.71073
_diffrn_reflns_av_R_equivalents 0.0793
_diffrn_reflns_av_sigmaI/netI 0.0346
_diffrn_reflns_limit_h_max 23
_diffrn_reflns_limit_h_min -23
_diffrn_reflns_limit_k_max 10
_diffrn_reflns_limit_k_min -12
_diffrn_reflns_limit_l_max 27
_diffrn_reflns_limit_l_min -27
_diffrn_reflns_number 103303
_diffrn_reflns_theta_full 27.88
_diffrn_reflns_theta_max 27.88
_diffrn_reflns_theta_min 1.16
_exptl_absorpt_coefficient_mu 0.160
_exptl_absorpt_correction_T_max 0.9920
_exptl_absorpt_correction_T_min 0.9535
_exptl_absorpt_correction_type multi-scan
_exptl_absorpt_process_details 'SADABS (Sheldrick, 2009)'
_exptl_crystal_colour colourless
_exptl_crystal_density_diffrn 1.218
_exptl_crystal_description needles
_exptl_crystal_F_000 1320
_exptl_crystal_size_max 0.30
_exptl_crystal_size_mid 0.05
_exptl_crystal_size_min 0.05
_refine_diff_density_max 0.527
_refine_diff_density_min -0.317
_refine_diff_density_rms 0.059
_refine_ls_extinction_method none
_refine_ls_goodness_of_fit_ref 1.078
_refine_ls_hydrogen_treatment constr
_refine_ls_matrix_type full
_refine_ls_number_parameters 404
_refine_ls_number_reflns 8011
_refine_ls_number_restraints 0
_refine_ls_restrained_S_all 1.078
_refine_ls_R_factor_all 0.0627
_refine_ls_R_factor_gt 0.0446
_refine_ls_shift/su_max 0.000
_refine_ls_shift/su_mean 0.000
_refine_ls_structure_factor_coef Fsqd
_refine_ls_weighting_details 'calc w=1/[\s^2^(Fo^2^)+(0.0473P)^2^+2.7708P] where P=(Fo^2^+2Fc^2^)/3'
_refine_ls_weighting_scheme calc
_refine_ls_wR_factor_gt 0.1100
_refine_ls_wR_factor_ref 0.1196
_reflns_number_gt 6320
_reflns_number_total 8011
_reflns_threshold_expression >2sigma(I)
_cod_data_source_file ic401052a_si_004.cif
_cod_data_source_block x8_11203
_cod_database_code 4335595

loop_
_symmetry_equiv_pos_as_xyz
'x, y, z'
'-x, y+1/2, -z+1/2'
'-x, -y, -z'
'x, -y-1/2, z-1/2'

loop_
_atom_site_label
_atom_site_type_symbol
_atom_site_fract_x
_atom_site_fract_y
_atom_site_fract_z
_atom_site_U_iso_or_equiv
_atom_site_adp_type
_atom_site_occupancy
_atom_site_symmetry_multiplicity
_atom_site_calc_flag
_atom_site_refinement_flags
P1 P 0.26886(2) 0.85472(5) 0.08872(2) 0.01396(11) Uani 1 1 d .
P2 P 0.22817(3) 0.75989(5) 0.17575(2) 0.01501(11) Uani 1 1 d .
N2 N 0.22354(9) 0.59053(17) 0.17630(8) 0.0210(3) Uani 1 1 d .
N1 N 0.27741(8) 0.76465(17) 0.02769(7) 0.0175(3) Uani 1 1 d .
C11 C 0.34840(10) 0.9640(2) 0.13370(9) 0.0171(4) Uani 1 1 d .
H11A H 0.3889 0.8981 0.1573 0.021 Uiso 1 1 calc R
H11B H 0.3698 1.0229 0.1024 0.021 Uiso 1 1 calc R
C12 C 0.32315(10) 1.0650(2) 0.18235(9) 0.0174(4) Uani 1 1 d .
C121 C 0.32666(12) 1.2248(2) 0.16632(10) 0.0241(4) Uani 1 1 d .
H12A H 0.3040 1.2824 0.1966 0.036 Uiso 1 1 calc R
H12B H 0.2985 1.2421 0.1213 0.036 Uiso 1 1 calc R
H12C H 0.3798 1.2540 0.1706 0.036 Uiso 1 1 calc R
C131 C 0.27135(12) 1.0987(2) 0.28364(10) 0.0256(4) Uani 1 1 d .
H13A H 0.2733 1.2029 0.2732 0.038 Uiso 1 1 calc R
H13B H 0.3037 1.0799 0.3270 0.038 Uiso 1 1 calc R
H13C H 0.2188 1.0710 0.2836 0.038 Uiso 1 1 calc R
C13 C 0.29916(10) 1.0103(2) 0.23335(9) 0.0187(4) Uani 1 1 d .
C14 C 0.29592(10) 0.8462(2) 0.24298(9) 0.0181(4) Uani 1 1 d .
H14A H 0.2808 0.8256 0.2848 0.022 Uiso 1 1 calc R
H14B H 0.3471 0.8038 0.2457 0.022 Uiso 1 1 calc R
C15 C 0.13759(10) 0.8572(2) 0.16730(9) 0.0192(4) Uani 1 1 d .
H15A H 0.1095 0.8185 0.1993 0.023 Uiso 1 1 calc R
H15B H 0.1471 0.9627 0.1762 0.023 Uiso 1 1 calc R
C16 C 0.09092(10) 0.8359(2) 0.09824(10) 0.0217(4) Uani 1 1 d .
C161 C 0.02092(11) 0.7435(3) 0.09265(11) 0.0307(5) Uani 1 1 d .
H16A H -0.0039 0.7314 0.0464 0.046 Uiso 1 1 calc R
H16B H -0.0142 0.7914 0.1157 0.046 Uiso 1 1 calc R
H16C H 0.0352 0.6473 0.1122 0.046 Uiso 1 1 calc R
C171 C 0.07866(12) 0.8730(3) -0.02304(10) 0.0336(5) Uani 1 1 d .
H17A H 0.0366 0.8033 -0.0270 0.050 Uiso 1 1 calc R
H17B H 0.1160 0.8354 -0.0466 0.050 Uiso 1 1 calc R
H17C H 0.0591 0.9673 -0.0418 0.050 Uiso 1 1 calc R
C17 C 0.11592(10) 0.8929(2) 0.04764(10) 0.0219(4) Uani 1 1 d .
C18 C 0.18961(10) 0.9790(2) 0.06082(9) 0.0189(4) Uani 1 1 d .
H18A H 0.1888 1.0543 0.0947 0.023 Uiso 1 1 calc R
H18B H 0.1955 1.0292 0.0203 0.023 Uiso 1 1 calc R
C21 C 0.17099(10) 0.4895(2) 0.19019(9) 0.0176(4) Uani 1 1 d .
C22 C 0.13602(10) 0.3928(2) 0.14047(9) 0.0204(4) Uani 1 1 d .
C23 C 0.08940(11) 0.2813(2) 0.15466(10) 0.0229(4) Uani 1 1 d .
H23 H 0.0671 0.2152 0.1208 0.027 Uiso 1 1 calc R
C24 C 0.07445(11) 0.2635(2) 0.21659(11) 0.0244(4) Uani 1 1 d .
C25 C 0.10822(11) 0.3615(2) 0.26466(10) 0.0219(4) Uani 1 1 d .
H25 H 0.0984 0.3519 0.3072 0.026 Uiso 1 1 calc R
C26 C 0.15599(10) 0.4736(2) 0.25318(9) 0.0191(4) Uani 1 1 d .
C221 C 0.14861(12) 0.4108(2) 0.07239(10) 0.0265(4) Uani 1 1 d .
H22A H 0.1299 0.5070 0.0553 0.040 Uiso 1 1 calc R
H22B H 0.1210 0.3341 0.0441 0.040 Uiso 1 1 calc R
H22C H 0.2031 0.4032 0.0734 0.040 Uiso 1 1 calc R
C241 C 0.02335(13) 0.1425(3) 0.23045(13) 0.0348(5) Uani 1 1 d .
H24A H 0.0513 0.0810 0.2661 0.052 Uiso 1 1 calc R
H24B H 0.0066 0.0828 0.1910 0.052 Uiso 1 1 calc R
H24C H -0.0211 0.1850 0.2433 0.052 Uiso 1 1 calc R
C261 C 0.19236(12) 0.5745(2) 0.30771(10) 0.0250(4) Uani 1 1 d .
H26A H 0.2478 0.5713 0.3132 0.037 Uiso 1 1 calc R
H26B H 0.1788 0.5435 0.3485 0.037 Uiso 1 1 calc R
H26C H 0.1743 0.6746 0.2971 0.037 Uiso 1 1 calc R
C31 C 0.33834(10) 0.67020(19) 0.01633(9) 0.0155(3) Uani 1 1 d .
C41 C 0.39966(10) 0.64855(19) 0.07955(9) 0.0161(3) Uani 1 1 d .
C42 C 0.47278(10) 0.7071(2) 0.08984(10) 0.0211(4) Uani 1 1 d .
H42 H 0.4886 0.7559 0.0551 0.025 Uiso 1 1 calc R
C43 C 0.52268(11) 0.6946(2) 0.15059(10) 0.0260(4) Uani 1 1 d .
H43 H 0.5725 0.7341 0.1569 0.031 Uiso 1 1 calc R
C44 C 0.50035(11) 0.6250(2) 0.20193(10) 0.0252(4) Uani 1 1 d .
H44 H 0.5344 0.6180 0.2435 0.030 Uiso 1 1 calc R
C45 C 0.42794(11) 0.5657(2) 0.19237(9) 0.0211(4) Uani 1 1 d .
H45 H 0.4122 0.5177 0.2274 0.025 Uiso 1 1 calc R
C46 C 0.37844(10) 0.57656(19) 0.13160(9) 0.0173(4) Uani 1 1 d .
H46 H 0.3292 0.5342 0.1253 0.021 Uiso 1 1 calc R
C51 C 0.37468(10) 0.7377(2) -0.03724(9) 0.0175(4) Uani 1 1 d .
C52 C 0.36177(11) 0.8818(2) -0.05546(10) 0.0231(4) Uani 1 1 d .
H52 H 0.3269 0.9379 -0.0376 0.028 Uiso 1 1 calc R
C53 C 0.39898(13) 0.9463(2) -0.09956(11) 0.0313(5) Uani 1 1 d .
H53 H 0.3898 1.0462 -0.1111 0.038 Uiso 1 1 calc R
C54 C 0.44912(12) 0.8671(3) -0.12685(10) 0.0288(5) Uani 1 1 d .
H54 H 0.4754 0.9123 -0.1562 0.035 Uiso 1 1 calc R
C55 C 0.46062(12) 0.7208(3) -0.11088(10) 0.0294(5) Uani 1 1 d .
H55 H 0.4940 0.6642 -0.1303 0.035 Uiso 1 1 calc R
C56 C 0.42360(12) 0.6563(2) -0.06660(10) 0.0260(4) Uani 1 1 d .
H56 H 0.4316 0.5556 -0.0561 0.031 Uiso 1 1 calc R
C61 C 0.30326(11) 0.5229(2) -0.01069(9) 0.0206(4) Uani 1 1 d .
C62 C 0.23061(12) 0.5202(2) -0.05055(10) 0.0270(4) Uani 1 1 d .
H62 H 0.2021 0.6082 -0.0595 0.032 Uiso 1 1 calc R
C63 C 0.19939(15) 0.3881(3) -0.07753(11) 0.0394(6) Uani 1 1 d .
H63 H 0.1495 0.3867 -0.1044 0.047 Uiso 1 1 calc R
C64 C 0.24016(19) 0.2605(3) -0.06549(11) 0.0479(8) Uani 1 1 d .
H64 H 0.2186 0.1712 -0.0841 0.057 Uiso 1 1 calc R
C65 C 0.31225(18) 0.2623(2) -0.02651(11) 0.0434(7) Uani 1 1 d .
H65 H 0.3405 0.1739 -0.0183 0.052 Uiso 1 1 calc R
C66 C 0.34414(14) 0.3926(2) 0.00099(10) 0.0298(5) Uani 1 1 d .
H66 H 0.3940 0.3928 0.0279 0.036 Uiso 1 1 calc R

loop_
_atom_site_aniso_label
_atom_site_aniso_U_11
_atom_site_aniso_U_22
_atom_site_aniso_U_33
_atom_site_aniso_U_23
_atom_site_aniso_U_13
_atom_site_aniso_U_12
P1 0.0137(2) 0.0131(2) 0.0154(2) 0.00053(16) 0.00391(16) 0.00066(16)
P2 0.0152(2) 0.0141(2) 0.0158(2) 0.00016(17) 0.00368(16) -0.00114(17)
N2 0.0213(8) 0.0161(8) 0.0282(8) 0.0003(6) 0.0110(7) -0.0031(6)
N1 0.0157(7) 0.0199(8) 0.0169(7) -0.0020(6) 0.0040(6) 0.0015(6)
C11 0.0167(8) 0.0156(9) 0.0196(9) -0.0002(7) 0.0050(7) -0.0021(7)
C12 0.0154(8) 0.0138(9) 0.0221(9) -0.0032(7) 0.0018(7) -0.0017(7)
C121 0.0280(10) 0.0146(9) 0.0295(10) 0.0010(8) 0.0060(8) -0.0006(8)
C131 0.0262(10) 0.0270(11) 0.0248(10) -0.0071(8) 0.0082(8) -0.0018(8)
C13 0.0165(8) 0.0167(9) 0.0222(9) -0.0037(7) 0.0026(7) -0.0014(7)
C14 0.0201(9) 0.0168(9) 0.0170(8) 0.0002(7) 0.0034(7) -0.0026(7)
C15 0.0164(8) 0.0237(10) 0.0188(9) 0.0018(7) 0.0063(7) 0.0017(7)
C16 0.0136(8) 0.0269(10) 0.0242(9) -0.0003(8) 0.0035(7) 0.0033(7)
C161 0.0171(9) 0.0403(13) 0.0339(11) 0.0003(10) 0.0042(8) -0.0028(9)
C171 0.0242(10) 0.0508(15) 0.0234(10) 0.0025(10) -0.0001(8) 0.0045(10)
C17 0.0151(8) 0.0266(10) 0.0231(9) 0.0005(8) 0.0023(7) 0.0047(7)
C18 0.0185(9) 0.0183(9) 0.0204(9) 0.0040(7) 0.0053(7) 0.0043(7)
C21 0.0149(8) 0.0143(9) 0.0236(9) 0.0032(7) 0.0044(7) 0.0017(7)
C22 0.0167(8) 0.0210(10) 0.0235(9) 0.0018(7) 0.0046(7) 0.0002(7)
C23 0.0180(9) 0.0222(10) 0.0281(10) -0.0033(8) 0.0046(8) -0.0037(7)
C24 0.0186(9) 0.0186(9) 0.0388(11) 0.0005(8) 0.0125(8) -0.0016(8)
C25 0.0226(9) 0.0199(9) 0.0256(10) 0.0039(8) 0.0105(8) 0.0034(8)
C26 0.0176(8) 0.0161(9) 0.0237(9) 0.0019(7) 0.0048(7) 0.0031(7)
C221 0.0290(10) 0.0272(11) 0.0231(10) -0.0003(8) 0.0051(8) -0.0034(9)
C241 0.0340(12) 0.0272(11) 0.0492(14) -0.0036(10) 0.0224(11) -0.0112(9)
C261 0.0297(10) 0.0241(10) 0.0216(9) 0.0016(8) 0.0069(8) -0.0025(8)
C31 0.0169(8) 0.0135(8) 0.0172(8) -0.0009(7) 0.0060(7) 0.0009(7)
C41 0.0171(8) 0.0117(8) 0.0201(9) -0.0017(7) 0.0054(7) 0.0036(7)
C42 0.0183(9) 0.0199(9) 0.0260(10) 0.0021(8) 0.0071(7) 0.0012(7)
C43 0.0172(9) 0.0267(11) 0.0330(11) 0.0023(9) 0.0029(8) -0.0017(8)
C44 0.0233(10) 0.0247(10) 0.0248(10) 0.0022(8) -0.0009(8) 0.0018(8)
C45 0.0255(10) 0.0159(9) 0.0221(9) 0.0014(7) 0.0056(7) 0.0022(7)
C46 0.0190(9) 0.0124(8) 0.0213(9) -0.0006(7) 0.0059(7) 0.0013(7)
C51 0.0175(8) 0.0170(9) 0.0180(8) -0.0001(7) 0.0039(7) -0.0017(7)
C52 0.0257(10) 0.0177(9) 0.0274(10) 0.0022(8) 0.0092(8) 0.0017(8)
C53 0.0365(12) 0.0247(11) 0.0344(12) 0.0105(9) 0.0119(9) -0.0022(9)
C54 0.0259(10) 0.0397(13) 0.0222(10) 0.0071(9) 0.0083(8) -0.0072(9)
C55 0.0255(10) 0.0391(13) 0.0269(10) -0.0004(9) 0.0127(8) 0.0021(9)
C56 0.0316(11) 0.0216(10) 0.0283(10) 0.0026(8) 0.0144(8) 0.0052(8)
C61 0.0308(10) 0.0173(9) 0.0165(8) -0.0022(7) 0.0111(8) -0.0069(8)
C62 0.0318(11) 0.0319(11) 0.0193(9) -0.0053(8) 0.0099(8) -0.0126(9)
C63 0.0495(14) 0.0497(15) 0.0208(10) -0.0095(10) 0.0118(10) -0.0303(12)
C64 0.097(2) 0.0279(13) 0.0224(11) -0.0077(9) 0.0203(13) -0.0336(14)
C65 0.094(2) 0.0158(11) 0.0237(11) -0.0025(8) 0.0204(13) -0.0074(12)
C66 0.0514(14) 0.0176(10) 0.0221(10) -0.0002(8) 0.0120(9) -0.0003(9)

loop_
_atom_type_symbol
_atom_type_description
_atom_type_scat_dispersion_real
_atom_type_scat_dispersion_imag
_atom_type_scat_source
C C 0.0033 0.0016 'International Tables Vol C Tables 4.2.6.8 and 6.1.1.4'
H H 0.0000 0.0000 'International Tables Vol C Tables 4.2.6.8 and 6.1.1.4'
N N 0.0061 0.0033 'International Tables Vol C Tables 4.2.6.8 and 6.1.1.4'
P P 0.1023 0.0942 'International Tables Vol C Tables 4.2.6.8 and 6.1.1.4'

loop_
_geom_angle_atom_site_label_1
_geom_angle_atom_site_label_2
_geom_angle_atom_site_label_3
_geom_angle
N1 P1 C18 106.27(9)
N1 P1 C11 120.22(8)
C18 P1 C11 107.17(9)
N1 P1 P2 124.25(6)
C18 P1 P2 97.22(6)
C11 P1 P2 98.62(6)
N2 P2 C14 116.96(9)
N2 P2 C15 115.88(9)
C14 P2 C15 107.13(9)
N2 P2 P1 114.39(6)
C14 P2 P1 100.00(6)
C15 P2 P1 100.11(6)
C21 N2 P2 134.51(14)
C31 N1 P1 131.48(13)
C12 C11 P1 111.15(12)
C13 C12 C121 125.42(17)
C13 C12 C11 120.52(16)
C121 C12 C11 114.05(16)
C12 C13 C131 125.34(18)
C12 C13 C14 120.37(17)
C131 C13 C14 114.26(16)
C13 C14 P2 111.31(13)
C16 C15 P2 108.95(13)
C17 C16 C161 125.36(18)
C17 C16 C15 119.36(17)
C161 C16 C15 115.20(17)
C16 C17 C171 125.30(19)
C16 C17 C18 119.36(17)
C171 C17 C18 115.28(17)
C17 C18 P1 109.17(13)
N2 C21 C22 118.36(17)
N2 C21 C26 122.73(17)
C22 C21 C26 118.74(17)
C23 C22 C21 119.67(18)
C23 C22 C221 120.46(18)
C21 C22 C221 119.87(17)
C24 C23 C22 122.30(18)
C25 C24 C23 117.21(18)
C25 C24 C241 121.60(19)
C23 C24 C241 121.19(19)
C24 C25 C26 122.68(18)
C25 C26 C21 119.36(18)
C25 C26 C261 120.24(17)
C21 C26 C261 120.38(17)
N1 C31 C41 111.10(14)
N1 C31 C61 108.34(14)
C41 C31 C61 111.23(15)
N1 C31 C51 109.70(14)
C41 C31 C51 109.66(14)
C61 C31 C51 106.71(14)
C42 C41 C46 118.20(17)
C42 C41 C31 123.95(16)
C46 C41 C31 117.61(16)
C43 C42 C41 120.53(18)
C44 C43 C42 120.54(19)
C43 C44 C45 119.60(19)
C44 C45 C46 119.92(18)
C45 C46 C41 121.20(17)
C52 C51 C56 118.21(17)
C52 C51 C31 120.67(16)
C56 C51 C31 121.08(16)
C51 C52 C53 120.92(19)
C54 C53 C52 120.8(2)
C53 C54 C55 119.02(19)
C54 C55 C56 120.23(19)
C55 C56 C51 120.77(19)
C62 C61 C66 118.82(19)
C62 C61 C31 119.47(18)
C66 C61 C31 121.61(18)
C61 C62 C63 120.0(2)
C64 C63 C62 120.6(2)
C63 C64 C65 119.8(2)
C64 C65 C66 120.4(2)
C65 C66 C61 120.3(2)

loop_
_geom_bond_atom_site_label_1
_geom_bond_atom_site_label_2
_geom_bond_distance
P1 N1 1.5561(15)
P1 C18 1.8178(18)
P1 C11 1.8285(18)
P1 P2 2.2805(7)
P2 N2 1.5504(16)
P2 C14 1.8263(19)
P2 C15 1.8331(19)
N2 C21 1.399(2)
N1 C31 1.457(2)
C11 C12 1.517(2)
C12 C13 1.335(3)
C12 C121 1.503(3)
C131 C13 1.499(3)
C13 C14 1.516(3)
C15 C16 1.516(3)
C16 C17 1.344(3)
C16 C161 1.502(3)
C171 C17 1.495(3)
C17 C18 1.516(3)
C21 C22 1.404(3)
C21 C26 1.411(3)
C22 C23 1.394(3)
C22 C221 1.501(3)
C23 C24 1.391(3)
C24 C25 1.384(3)
C24 C241 1.508(3)
C25 C26 1.393(3)
C26 C261 1.501(3)
C31 C41 1.538(2)
C31 C61 1.541(2)
C31 C51 1.547(2)
C41 C42 1.394(3)
C41 C46 1.397(2)
C42 C43 1.391(3)
C43 C44 1.383(3)
C44 C45 1.386(3)
C45 C46 1.387(3)
C51 C52 1.376(3)
C51 C56 1.396(3)
C52 C53 1.387(3)
C53 C54 1.377(3)
C54 C55 1.383(3)
C55 C56 1.388(3)
C61 C62 1.389(3)
C61 C66 1.393(3)
C62 C63 1.397(3)
C63 C64 1.372(4)
C64 C65 1.373(4)
C65 C66 1.391(3)
